data_4079652
loop_
_publ_author_name
'Garc\?\'ia-\'Alvarez, Roc\'io'
'Su\'arez, Francisco J.'
'D\?\'iez, Josefina'
'Crochet, Pascale'
'Cadierno, Victorio'
'Anti\~nolo, Antonio'
'Fern\'andez-Gal\'an, Rafael'
'Carrillo-Hermosilla, Fernando'

_publ_section_title
;
 Ruthenium(II) Arene Complexes with Asymmetrical Guanidinate Ligands:
 Synthesis, Characterization, and Application in the Base-Free Catalytic
 Isomerization of Allylic Alcohols
;
_journal_issue 23
_journal_name_full Organometallics
_journal_page_first 8301
_journal_paper_doi 10.1021/om3009124
_journal_volume 31
_journal_year 2012
_chemical_compound_source synthesis
_chemical_formula_sum 'C20 H36 Cl N3 Ru'
_chemical_formula_weight 455.04
_chemical_name_systematic
;
 ?
;
_space_group_IT_number 14
_symmetry_cell_setting monoclinic
_symmetry_Int_Tables_number 14
_symmetry_space_group_name_Hall '-P 2yn'
_symmetry_space_group_name_H-M 'P 1 21/n 1'
_atom_sites_solution_hydrogens geom
_atom_sites_solution_primary direct
_atom_sites_solution_secondary difmap
_audit_creation_method SHELXL-97
_cell_angle_alpha 90.00
_cell_angle_beta 91.3260(10)
_cell_angle_gamma 90.00
_cell_formula_units_Z 4
_cell_length_a 11.7104(2)
_cell_length_b 14.4204(2)
_cell_length_c 13.0139(2)
_cell_measurement_reflns_used 5942
_cell_measurement_temperature 150(2)
_cell_measurement_theta_max 72.0690
_cell_measurement_theta_min 3.0620
_cell_volume 2197.05(6)
_computing_cell_refinement
;
CrysAlisPro, Agilent Technologies,
Version 1.171.35.19 (release 27-10-2011 CrysAlis171 .NET)
(compiled Oct 27 2011,15:02:11)
;
_computing_data_collection
;
CrysAlisPro, Agilent Technologies,
Version 1.171.35.19 (release 27-10-2011 CrysAlis171 .NET)
(compiled Oct 27 2011,15:02:11)
;
_computing_data_reduction
;
CrysAlisPro, Agilent Technologies,
Version 1.171.35.19 (release 27-10-2011 CrysAlis171 .NET)
(compiled Oct 27 2011,15:02:11)
;
_computing_molecular_graphics 'PLATON (Spek, 2007)'
_computing_publication_material 'WinGX publication routines (Farrugia, 1999'
_computing_structure_refinement 'SHELXL-97 (Sheldrick, 2008)'
_computing_structure_solution 'SIR-92 (Altomare et al, 1994)'
_diffrn_ambient_temperature 150(2)
_diffrn_detector_area_resol_mean 8.2640
_diffrn_measured_fraction_theta_full 0.973
_diffrn_measured_fraction_theta_max 0.973
_diffrn_measurement_device
; 
165 mm Onyx CCD detector in \k-geometry diffractometer
;
_diffrn_measurement_device_type 'Xcalibur, Onyx, Nova'
_diffrn_measurement_method '\w scans'
_diffrn_radiation_monochromator graphite
_diffrn_radiation_source 'Nova (Cu) X-ray Source'
_diffrn_radiation_type CuK\a
_diffrn_radiation_wavelength 1.54180
_diffrn_reflns_av_R_equivalents 0.0238
_diffrn_reflns_av_sigmaI/netI 0.0325
_diffrn_reflns_limit_h_max 10
_diffrn_reflns_limit_h_min -14
_diffrn_reflns_limit_k_max 15
_diffrn_reflns_limit_k_min -17
_diffrn_reflns_limit_l_max 13
_diffrn_reflns_limit_l_min -16
_diffrn_reflns_number 8267
_diffrn_reflns_theta_full 72.21
_diffrn_reflns_theta_max 72.21
_diffrn_reflns_theta_min 4.58
_exptl_absorpt_coefficient_mu 6.933
_exptl_absorpt_correction_T_max 1.00000
_exptl_absorpt_correction_T_min 0.83974
_exptl_absorpt_correction_type multi-scan
_exptl_absorpt_process_details
;
CrysAlisPro, Agilent Technologies,
Version 1.171.35.19 (release 27-10-2011 CrysAlis171 .NET)
(compiled Oct 27 2011,15:02:11)
Empirical absorption correction using spherical harmonics,
 implemented in SCALE3 ABSPACK scaling algorithm.
;
_exptl_crystal_colour red
_exptl_crystal_density_diffrn 1.376
_exptl_crystal_density_method 'not measured'
_exptl_crystal_description prism
_exptl_crystal_F_000 952
_exptl_crystal_size_max 0.084
_exptl_crystal_size_mid 0.054
_exptl_crystal_size_min 0.034
_refine_diff_density_max 0.429
_refine_diff_density_min -0.686
_refine_diff_density_rms 0.077
_refine_ls_extinction_method none
_refine_ls_goodness_of_fit_ref 1.080
_refine_ls_hydrogen_treatment mixed
_refine_ls_matrix_type full
_refine_ls_number_parameters 239
_refine_ls_number_reflns 4210
_refine_ls_number_restraints 0
_refine_ls_restrained_S_all 1.080
_refine_ls_R_factor_all 0.0316
_refine_ls_R_factor_gt 0.0260
_refine_ls_shift/su_max 0.000
_refine_ls_shift/su_mean 0.000
_refine_ls_structure_factor_coef Fsqd
_refine_ls_weighting_details 'calc w=1/[\s^2^(Fo^2^)+(0.0390P)^2^+0.0000P] where P=(Fo^2^+2Fc^2^)/3'
_refine_ls_weighting_scheme calc
_refine_ls_wR_factor_gt 0.0663
_refine_ls_wR_factor_ref 0.0733
_reflns_number_gt 3753
_reflns_number_total 4210
_reflns_threshold_expression >2\s(I)
_cod_data_source_file om3009124_si_001.cif
_cod_data_source_block 2a
_cod_original_sg_symbol_H-M 'P 21/n'
_cod_database_code 4079652

loop_
_symmetry_equiv_pos_as_xyz
'x, y, z'
'-x+1/2, y+1/2, -z+1/2'
'-x, -y, -z'
'x-1/2, -y-1/2, z-1/2'

loop_
_atom_site_label
_atom_site_type_symbol
_atom_site_fract_x
_atom_site_fract_y
_atom_site_fract_z
_atom_site_U_iso_or_equiv
_atom_site_adp_type
_atom_site_occupancy
_atom_site_symmetry_multiplicity
_atom_site_calc_flag
_atom_site_refinement_flags
C1 C 0.0270(2) 0.31628(17) 0.22332(19) 0.0307(5) Uani 1 1 d .
C4 C 0.0650(3) 0.36366(18) 0.4360(2) 0.0393(6) Uani 1 1 d .
C7 C 0.0090(2) 0.29233(19) 0.1114(2) 0.0344(6) Uani 1 1 d .
H7 H 0.0810 0.2673 0.0863 0.041 Uiso 1 1 calc R
C8 C -0.0178(3) 0.3811(2) 0.0513(2) 0.0449(7) Uani 1 1 d .
H8A H -0.0909 0.4045 0.0707 0.067 Uiso 1 1 calc R
H8B H -0.0192 0.3678 -0.0210 0.067 Uiso 1 1 calc R
H8C H 0.0399 0.4267 0.0663 0.067 Uiso 1 1 calc R
C9 C -0.0832(3) 0.2198(2) 0.0923(2) 0.0452(7) Uani 1 1 d .
H9A H -0.0695 0.1676 0.1367 0.068 Uiso 1 1 calc R
H9B H -0.0817 0.1999 0.0220 0.068 Uiso 1 1 calc R
H9C H -0.1565 0.2460 0.1062 0.068 Uiso 1 1 calc R
C10 C 0.0866(3) 0.3848(2) 0.5481(2) 0.0557(9) Uani 1 1 d .
H10A H 0.1002 0.4501 0.5566 0.083 Uiso 1 1 calc R
H10B H 0.1522 0.3508 0.5726 0.083 Uiso 1 1 calc R
H10C H 0.0211 0.3671 0.5866 0.083 Uiso 1 1 calc R
C11 C 0.0077(2) 0.05853(17) 0.31227(17) 0.0259(5) Uani 1 1 d .
C12 C 0.2028(2) 0.06223(18) 0.24554(18) 0.0293(5) Uani 1 1 d .
H12 H 0.1936 -0.0050 0.2520 0.035 Uiso 1 1 calc R
C13 C 0.3041(2) 0.0911(2) 0.3129(2) 0.0458(7) Uani 1 1 d .
H13A H 0.3119 0.1574 0.3113 0.069 Uiso 1 1 calc R
H13B H 0.3724 0.0630 0.2878 0.069 Uiso 1 1 calc R
H13C H 0.2923 0.0712 0.3823 0.069 Uiso 1 1 calc R
C14 C 0.2258(3) 0.0839(2) 0.1333(2) 0.0459(7) Uani 1 1 d .
H14A H 0.1609 0.0660 0.0915 0.069 Uiso 1 1 calc R
H14B H 0.2919 0.0502 0.1121 0.069 Uiso 1 1 calc R
H14C H 0.2391 0.1492 0.1257 0.069 Uiso 1 1 calc R
C15 C -0.0136(3) -0.0847(2) 0.2080(2) 0.0405(7) Uani 1 1 d .
H15 H 0.0468 -0.0619 0.1636 0.049 Uiso 1 1 calc R
C16 C 0.0051(3) -0.1877(2) 0.2269(3) 0.0552(9) Uani 1 1 d .
H16A H 0.0798 -0.1974 0.2568 0.083 Uiso 1 1 calc R
H16B H -0.0014 -0.2206 0.1629 0.083 Uiso 1 1 calc R
H16C H -0.0515 -0.2103 0.2730 0.083 Uiso 1 1 calc R
C17 C -0.1283(4) -0.0684(3) 0.1541(3) 0.0770(13) Uani 1 1 d .
H17A H -0.1360 -0.0039 0.1372 0.115 Uiso 1 1 calc R
H17B H -0.1885 -0.0863 0.1989 0.115 Uiso 1 1 calc R
H17C H -0.1329 -0.1047 0.0924 0.115 Uiso 1 1 calc R
C18 C -0.1711(2) 0.09269(19) 0.4027(2) 0.0348(6) Uani 1 1 d .
H18 H -0.1739 0.0253 0.4116 0.042 Uiso 1 1 calc R
C19 C -0.2682(3) 0.1210(4) 0.3329(3) 0.0940(18) Uani 1 1 d .
H19A H -0.2742 0.1874 0.3322 0.141 Uiso 1 1 calc R
H19B H -0.3379 0.0948 0.3571 0.141 Uiso 1 1 calc R
H19C H -0.2547 0.0991 0.2646 0.141 Uiso 1 1 calc R
C20 C -0.1840(3) 0.1371(4) 0.5057(3) 0.0782(15) Uani 1 1 d .
H20A H -0.1246 0.1154 0.5518 0.117 Uiso 1 1 calc R
H20B H -0.2571 0.1212 0.5325 0.117 Uiso 1 1 calc R
H20C H -0.1785 0.2033 0.4988 0.117 Uiso 1 1 calc R
N1 N 0.09647(17) 0.10592(13) 0.27586(15) 0.0256(4) Uani 1 1 d .
N2 N -0.0044(2) -0.03688(15) 0.30614(16) 0.0297(5) Uani 1 1 d .
N3 N -0.06175(18) 0.11684(14) 0.35818(15) 0.0278(4) Uani 1 1 d .
Cl1 Cl 0.13682(5) 0.15645(4) 0.51042(4) 0.03188(14) Uani 1 1 d .
Ru1 Ru 0.051961(15) 0.227312(12) 0.357568(13) 0.02453(7) Uani 1 1 d .
C2 C 0.1398(2) 0.32949(17) 0.2656(2) 0.0319(5) Uani 1 1 d .
H2 H 0.2021 0.3231 0.2231 0.038 Uiso 1 1 calc R
C3 C 0.1585(2) 0.35166(17) 0.3690(2) 0.0360(6) Uani 1 1 d .
H3 H 0.2328 0.3587 0.3945 0.043 Uiso 1 1 calc R
C6 C -0.0645(2) 0.32648(17) 0.2912(2) 0.0336(6) Uani 1 1 d .
H6 H -0.1387 0.3161 0.2671 0.040 Uiso 1 1 calc R
C5 C -0.0454(3) 0.35229(18) 0.3955(2) 0.0397(6) Uani 1 1 d .
H5 H -0.1075 0.3618 0.4375 0.048 Uiso 1 1 calc R
H2N H -0.048(3) -0.056(2) 0.348(2) 0.038(9) Uiso 1 1 d .

loop_
_atom_site_aniso_label
_atom_site_aniso_U_11
_atom_site_aniso_U_22
_atom_site_aniso_U_33
_atom_site_aniso_U_23
_atom_site_aniso_U_13
_atom_site_aniso_U_12
C1 0.0335(14) 0.0219(11) 0.0366(13) 0.0105(10) -0.0023(10) 0.0025(10)
C4 0.0604(19) 0.0186(12) 0.0389(14) 0.0012(11) 0.0002(13) 0.0041(12)
C7 0.0316(14) 0.0341(14) 0.0374(14) 0.0072(11) -0.0012(11) 0.0025(11)
C8 0.0448(17) 0.0478(17) 0.0419(15) 0.0177(14) -0.0052(13) -0.0003(14)
C9 0.0499(19) 0.0417(17) 0.0436(16) 0.0055(13) -0.0105(14) -0.0086(14)
C10 0.088(3) 0.0321(16) 0.0461(17) -0.0098(13) -0.0038(17) 0.0067(17)
C11 0.0271(12) 0.0251(12) 0.0257(11) 0.0011(9) 0.0011(9) 0.0000(10)
C12 0.0278(13) 0.0244(12) 0.0359(13) 0.0022(10) 0.0069(10) 0.0040(10)
C13 0.0249(14) 0.0496(18) 0.0629(19) -0.0113(15) 0.0026(13) 0.0046(13)
C14 0.0468(18) 0.0470(17) 0.0449(16) 0.0073(14) 0.0199(13) 0.0121(15)
C15 0.0517(18) 0.0366(15) 0.0335(13) -0.0078(12) 0.0076(12) -0.0124(13)
C16 0.075(2) 0.0355(16) 0.0554(19) -0.0172(15) 0.0063(17) -0.0020(17)
C17 0.096(3) 0.063(2) 0.070(2) -0.004(2) -0.040(2) -0.006(2)
C18 0.0325(14) 0.0280(13) 0.0446(14) 0.0055(11) 0.0117(11) 0.0016(11)
C19 0.0260(18) 0.195(6) 0.061(2) 0.014(3) 0.0013(16) -0.009(3)
C20 0.0303(17) 0.158(5) 0.0472(19) -0.028(2) 0.0116(14) -0.004(2)
N1 0.0250(10) 0.0210(9) 0.0310(10) -0.0002(8) 0.0036(8) 0.0014(8)
N2 0.0376(12) 0.0216(10) 0.0304(10) -0.0018(9) 0.0082(9) -0.0058(9)
N3 0.0250(10) 0.0253(10) 0.0332(10) 0.0003(8) 0.0044(8) -0.0011(8)
Cl1 0.0368(3) 0.0276(3) 0.0312(3) 0.0054(2) -0.0002(2) 0.0003(2)
Ru1 0.02611(11) 0.01889(10) 0.02868(11) 0.00240(7) 0.00271(7) 0.00144(7)
C2 0.0328(14) 0.0233(12) 0.0395(13) 0.0102(10) 0.0024(11) -0.0042(10)
C3 0.0433(16) 0.0194(12) 0.0449(15) 0.0058(11) -0.0052(12) -0.0064(11)
C6 0.0325(14) 0.0226(12) 0.0456(14) 0.0077(11) 0.0000(11) 0.0082(11)
C5 0.0471(17) 0.0237(13) 0.0486(16) 0.0036(12) 0.0106(13) 0.0126(12)

loop_
_atom_type_symbol
_atom_type_description
_atom_type_scat_dispersion_real
_atom_type_scat_dispersion_imag
_atom_type_scat_source
C C 0.0181 0.0091 'International Tables Vol C Tables 4.2.6.8 and 6.1.1.4'
H H 0.0000 0.0000 'International Tables Vol C Tables 4.2.6.8 and 6.1.1.4'
N N 0.0311 0.0180 'International Tables Vol C Tables 4.2.6.8 and 6.1.1.4'
Cl Cl 0.3639 0.7018 'International Tables Vol C Tables 4.2.6.8 and 6.1.1.4'
Ru Ru 0.0552 3.2960 'International Tables Vol C Tables 4.2.6.8 and 6.1.1.4'

loop_
_geom_angle_atom_site_label_1
_geom_angle_atom_site_label_2
_geom_angle_atom_site_label_3
_geom_angle
C6 C1 C2 116.9(2)
C6 C1 C7 122.5(2)
C2 C1 C7 120.6(2)
C6 C1 Ru1 69.49(14)
C2 C1 Ru1 70.45(14)
C7 C1 Ru1 130.71(18)
C5 C4 C3 118.2(3)
C5 C4 C10 121.6(3)
C3 C4 C10 120.2(3)
C5 C4 Ru1 70.66(16)
C3 C4 Ru1 69.93(15)
C10 C4 Ru1 129.3(2)
C1 C7 C9 113.5(2)
C1 C7 C8 109.0(2)
C9 C7 C8 110.9(2)
C1 C7 H7 107.8
C9 C7 H7 107.8
C8 C7 H7 107.8
C7 C8 H8A 109.5
C7 C8 H8B 109.5
H8A C8 H8B 109.5
C7 C8 H8C 109.5
H8A C8 H8C 109.5
H8B C8 H8C 109.5
C7 C9 H9A 109.5
C7 C9 H9B 109.5
H9A C9 H9B 109.5
C7 C9 H9C 109.5
H9A C9 H9C 109.5
H9B C9 H9C 109.5
C4 C10 H10A 109.5
C4 C10 H10B 109.5
H10A C10 H10B 109.5
C4 C10 H10C 109.5
H10A C10 H10C 109.5
H10B C10 H10C 109.5
N3 C11 N1 109.0(2)
N3 C11 N2 126.5(2)
N1 C11 N2 124.4(2)
N3 C11 Ru1 54.09(13)
N1 C11 Ru1 55.99(12)
N2 C11 Ru1 168.39(18)
N1 C12 C13 112.7(2)
N1 C12 C14 110.0(2)
C13 C12 C14 110.1(2)
N1 C12 H12 107.9
C13 C12 H12 107.9
C14 C12 H12 107.9
C12 C13 H13A 109.5
C12 C13 H13B 109.5
H13A C13 H13B 109.5
C12 C13 H13C 109.5
H13A C13 H13C 109.5
H13B C13 H13C 109.5
C12 C14 H14A 109.5
C12 C14 H14B 109.5
H14A C14 H14B 109.5
C12 C14 H14C 109.5
H14A C14 H14C 109.5
H14B C14 H14C 109.5
N2 C15 C17 112.3(3)
N2 C15 C16 108.3(2)
C17 C15 C16 110.4(3)
N2 C15 H15 108.6
C17 C15 H15 108.6
C16 C15 H15 108.6
C15 C16 H16A 109.5
C15 C16 H16B 109.5
H16A C16 H16B 109.5
C15 C16 H16C 109.5
H16A C16 H16C 109.5
H16B C16 H16C 109.5
C15 C17 H17A 109.5
C15 C17 H17B 109.5
H17A C17 H17B 109.5
C15 C17 H17C 109.5
H17A C17 H17C 109.5
H17B C17 H17C 109.5
N3 C18 C19 110.8(2)
N3 C18 C20 111.2(2)
C19 C18 C20 109.6(3)
N3 C18 H18 108.4
C19 C18 H18 108.4
C20 C18 H18 108.4
C18 C19 H19A 109.5
C18 C19 H19B 109.5
H19A C19 H19B 109.5
C18 C19 H19C 109.5
H19A C19 H19C 109.5
H19B C19 H19C 109.5
C18 C20 H20A 109.5
C18 C20 H20B 109.5
H20A C20 H20B 109.5
C18 C20 H20C 109.5
H20A C20 H20C 109.5
H20B C20 H20C 109.5
C11 N1 C12 123.4(2)
C11 N1 Ru1 92.41(14)
C12 N1 Ru1 135.56(16)
C11 N2 C15 121.8(2)
C11 N2 H2N 111(2)
C15 N2 H2N 114(2)
C11 N3 C18 125.6(2)
C11 N3 Ru1 94.87(15)
C18 N3 Ru1 138.85(17)
N3 Ru1 N1 62.19(8)
N3 Ru1 C6 96.40(9)
N1 Ru1 C6 120.68(9)
N3 Ru1 C2 146.54(9)
N1 Ru1 C2 99.13(9)
C6 Ru1 C2 68.30(10)
N3 Ru1 C1 112.35(9)
N1 Ru1 C1 96.54(9)
C6 Ru1 C1 38.09(10)
C2 Ru1 C1 38.38(10)
N3 Ru1 C3 173.42(9)
N1 Ru1 C3 124.38(9)
C6 Ru1 C3 80.63(11)
C2 Ru1 C3 37.35(10)
C1 Ru1 C3 68.78(10)
N3 Ru1 C5 107.01(10)
N1 Ru1 C5 157.82(10)
C6 Ru1 C5 38.20(10)
C2 Ru1 C5 79.75(11)
C1 Ru1 C5 68.70(10)
C3 Ru1 C5 67.05(11)
N3 Ru1 C4 135.67(10)
N1 Ru1 C4 161.36(10)
C6 Ru1 C4 68.31(11)
C2 Ru1 C4 67.92(10)
C1 Ru1 C4 81.59(10)
C3 Ru1 C4 37.76(11)
C5 Ru1 C4 36.82(11)
N3 Ru1 Cl1 85.66(6)
N1 Ru1 Cl1 87.86(6)
C6 Ru1 Cl1 148.78(7)
C2 Ru1 Cl1 123.15(7)
C1 Ru1 Cl1 161.45(7)
C3 Ru1 Cl1 93.85(7)
C5 Ru1 Cl1 111.47(8)
C4 Ru1 Cl1 88.49(7)
N3 Ru1 C11 31.05(8)
N1 Ru1 C11 31.60(7)
C6 Ru1 C11 114.76(9)
C2 Ru1 C11 127.96(9)
C1 Ru1 C11 110.66(9)
C3 Ru1 C11 155.36(9)
C5 Ru1 C11 136.93(10)
C4 Ru1 C11 164.11(9)
Cl1 Ru1 C11 82.25(5)
C3 C2 C1 121.6(2)
C3 C2 Ru1 71.92(14)
C1 C2 Ru1 71.16(14)
C3 C2 H2 119.2
C1 C2 H2 119.2
Ru1 C2 H2 130.5
C2 C3 C4 120.8(3)
C2 C3 Ru1 70.73(15)
C4 C3 Ru1 72.31(15)
C2 C3 H3 119.6
C4 C3 H3 119.6
Ru1 C3 H3 129.9
C1 C6 C5 121.4(3)
C1 C6 Ru1 72.42(14)
C5 C6 Ru1 72.86(15)
C1 C6 H6 119.3
C5 C6 H6 119.3
Ru1 C6 H6 127.6
C4 C5 C6 121.1(3)
C4 C5 Ru1 72.52(16)
C6 C5 Ru1 68.95(14)
C4 C5 H5 119.5
C6 C5 H5 119.5
Ru1 C5 H5 132.1

loop_
_geom_bond_atom_site_label_1
_geom_bond_atom_site_label_2
_geom_bond_distance
C1 C6 1.412(4)
C1 C2 1.431(4)
C1 C7 1.507(4)
C1 Ru1 2.182(2)
C4 C5 1.394(4)
C4 C3 1.426(4)
C4 C10 1.506(4)
C4 Ru1 2.219(3)
C7 C9 1.519(4)
C7 C8 1.529(4)
C7 H7 0.9800
C8 H8A 0.9600
C8 H8B 0.9600
C8 H8C 0.9600
C9 H9A 0.9600
C9 H9B 0.9600
C9 H9C 0.9600
C10 H10A 0.9600
C10 H10B 0.9600
C10 H10C 0.9600
C11 N3 1.322(3)
C11 N1 1.340(3)
C11 N2 1.385(3)
C11 Ru1 2.555(2)
C12 N1 1.458(3)
C12 C13 1.517(4)
C12 C14 1.524(3)
C12 H12 0.9800
C13 H13A 0.9600
C13 H13B 0.9600
C13 H13C 0.9600
C14 H14A 0.9600
C14 H14B 0.9600
C14 H14C 0.9600
C15 N2 1.454(3)
C15 C17 1.519(5)
C15 C16 1.522(4)
C15 H15 0.9800
C16 H16A 0.9600
C16 H16B 0.9600
C16 H16C 0.9600
C17 H17A 0.9600
C17 H17B 0.9600
C17 H17C 0.9600
C18 N3 1.460(3)
C18 C19 1.496(4)
C18 C20 1.496(4)
C18 H18 0.9800
C19 H19A 0.9600
C19 H19B 0.9600
C19 H19C 0.9600
C20 H20A 0.9600
C20 H20B 0.9600
C20 H20C 0.9600
N1 Ru1 2.1195(19)
N2 H2N 0.81(3)
N3 Ru1 2.076(2)
Cl1 Ru1 2.4284(6)
Ru1 C6 2.144(2)
Ru1 C2 2.172(2)
Ru1 C3 2.188(3)
Ru1 C5 2.195(3)
C2 C3 1.396(4)
C2 H2 0.9300
C3 H3 0.9300
C6 C5 1.420(4)
C6 H6 0.9300
C5 H5 0.9300

loop_
_geom_torsion_atom_site_label_1
_geom_torsion_atom_site_label_2
_geom_torsion_atom_site_label_3
_geom_torsion_atom_site_label_4
_geom_torsion
C6 C1 C7 C9 -40.7(3)
C2 C1 C7 C9 139.1(3)
Ru1 C1 C7 C9 49.4(3)
C6 C1 C7 C8 83.4(3)
C2 C1 C7 C8 -96.8(3)
Ru1 C1 C7 C8 173.4(2)
N3 C11 N1 C12 163.2(2)
N2 C11 N1 C12 -13.9(4)
Ru1 C11 N1 C12 152.0(2)
N3 C11 N1 Ru1 11.2(2)
N2 C11 N1 Ru1 -166.0(2)
C13 C12 N1 C11 -115.0(3)
C14 C12 N1 C11 121.6(3)
C13 C12 N1 Ru1 23.0(3)
C14 C12 N1 Ru1 -100.3(3)
N3 C11 N2 C15 121.0(3)
N1 C11 N2 C15 -62.4(4)
Ru1 C11 N2 C15 -150.5(8)
C17 C15 N2 C11 -72.4(4)
C16 C15 N2 C11 165.6(3)
N1 C11 N3 C18 176.5(2)
N2 C11 N3 C18 -6.4(4)
Ru1 C11 N3 C18 -172.1(3)
N1 C11 N3 Ru1 -11.4(2)
N2 C11 N3 Ru1 165.6(2)
C19 C18 N3 C11 -102.1(4)
C20 C18 N3 C11 135.7(3)
C19 C18 N3 Ru1 89.9(4)
C20 C18 N3 Ru1 -32.2(4)
C11 N3 Ru1 N1 7.71(13)
C18 N3 Ru1 N1 177.9(3)
C11 N3 Ru1 C6 129.13(16)
C18 N3 Ru1 C6 -60.7(3)
C11 N3 Ru1 C2 69.5(2)
C18 N3 Ru1 C2 -120.3(3)
C11 N3 Ru1 C1 93.25(16)
C18 N3 Ru1 C1 -96.6(3)
C11 N3 Ru1 C3 -168.2(7)
C18 N3 Ru1 C3 2.0(9)
C11 N3 Ru1 C5 166.69(15)
C18 N3 Ru1 C5 -23.1(3)
C11 N3 Ru1 C4 -165.53(15)
C18 N3 Ru1 C4 4.7(3)
C11 N3 Ru1 Cl1 -82.17(14)
C18 N3 Ru1 Cl1 88.0(3)
C18 N3 Ru1 C11 170.2(3)
C11 N1 Ru1 N3 -7.58(13)
C12 N1 Ru1 N3 -153.6(2)
C11 N1 Ru1 C6 -88.00(16)
C12 N1 Ru1 C6 126.0(2)
C11 N1 Ru1 C2 -158.12(15)
C12 N1 Ru1 C2 55.9(2)
C11 N1 Ru1 C1 -119.44(15)
C12 N1 Ru1 C1 94.6(2)
C11 N1 Ru1 C3 171.84(14)
C12 N1 Ru1 C3 25.9(3)
C11 N1 Ru1 C5 -72.9(3)
C12 N1 Ru1 C5 141.1(3)
C11 N1 Ru1 C4 157.5(3)
C12 N1 Ru1 C4 11.5(4)
C11 N1 Ru1 Cl1 78.64(13)
C12 N1 Ru1 Cl1 -67.4(2)
C12 N1 Ru1 C11 -146.0(3)
C6 C1 Ru1 N3 70.77(17)
C2 C1 Ru1 N3 -159.03(14)
C7 C1 Ru1 N3 -45.0(3)
C6 C1 Ru1 N1 133.34(16)
C2 C1 Ru1 N1 -96.46(15)
C7 C1 Ru1 N1 17.6(3)
C2 C1 Ru1 C6 130.2(2)
C7 C1 Ru1 C6 -115.8(3)
C6 C1 Ru1 C2 -130.2(2)
C7 C1 Ru1 C2 114.0(3)
C6 C1 Ru1 C3 -102.24(18)
C2 C1 Ru1 C3 27.96(15)
C7 C1 Ru1 C3 142.0(3)
C6 C1 Ru1 C5 -29.55(17)
C2 C1 Ru1 C5 100.65(18)
C7 C1 Ru1 C5 -145.3(3)
C6 C1 Ru1 C4 -65.36(17)
C2 C1 Ru1 C4 64.84(17)
C7 C1 Ru1 C4 178.9(3)
C6 C1 Ru1 Cl1 -123.7(2)
C2 C1 Ru1 Cl1 6.5(3)
C7 C1 Ru1 Cl1 120.5(3)
C6 C1 Ru1 C11 104.16(16)
C2 C1 Ru1 C11 -125.64(15)
C7 C1 Ru1 C11 -11.6(3)
C5 C4 Ru1 N3 -48.0(2)
C3 C4 Ru1 N3 -179.51(14)
C10 C4 Ru1 N3 67.4(4)
C5 C4 Ru1 N1 151.0(2)
C3 C4 Ru1 N1 19.5(4)
C10 C4 Ru1 N1 -93.6(4)
C5 C4 Ru1 C6 28.34(16)
C3 C4 Ru1 C6 -103.13(18)
C10 C4 Ru1 C6 143.8(3)
C5 C4 Ru1 C2 102.79(18)
C3 C4 Ru1 C2 -28.68(16)
C10 C4 Ru1 C2 -141.8(3)
C5 C4 Ru1 C1 65.46(17)
C3 C4 Ru1 C1 -66.01(17)
C10 C4 Ru1 C1 -179.1(3)
C5 C4 Ru1 C3 131.5(2)
C10 C4 Ru1 C3 -113.1(4)
C3 C4 Ru1 C5 -131.5(2)
C10 C4 Ru1 C5 115.4(4)
C5 C4 Ru1 Cl1 -130.26(16)
C3 C4 Ru1 Cl1 98.27(15)
C10 C4 Ru1 Cl1 -14.8(3)
C5 C4 Ru1 C11 -76.1(4)
C3 C4 Ru1 C11 152.4(3)
C10 C4 Ru1 C11 39.3(6)
N1 C11 Ru1 N3 166.9(2)
N2 C11 Ru1 N3 -97.0(9)
N3 C11 Ru1 N1 -166.9(2)
N2 C11 Ru1 N1 96.1(9)
N3 C11 Ru1 C6 -58.10(17)
N1 C11 Ru1 C6 108.82(15)
N2 C11 Ru1 C6 -155.1(9)
N3 C11 Ru1 C2 -139.09(16)
N1 C11 Ru1 C2 27.83(18)
N2 C11 Ru1 C2 123.9(9)
N3 C11 Ru1 C1 -99.30(16)
N1 C11 Ru1 C1 67.62(16)
N2 C11 Ru1 C1 163.7(9)
N3 C11 Ru1 C3 176.8(2)
N1 C11 Ru1 C3 -16.3(3)
N2 C11 Ru1 C3 79.8(9)
N3 C11 Ru1 C5 -18.8(2)
N1 C11 Ru1 C5 148.11(16)
N2 C11 Ru1 C5 -115.8(9)
N3 C11 Ru1 C4 39.6(4)
N1 C11 Ru1 C4 -153.5(3)
N2 C11 Ru1 C4 -57.4(10)
N3 C11 Ru1 Cl1 94.48(14)
N1 C11 Ru1 Cl1 -98.60(14)
N2 C11 Ru1 Cl1 -2.5(9)
C6 C1 C2 C3 -0.2(4)
C7 C1 C2 C3 -180.0(2)
Ru1 C1 C2 C3 -53.5(2)
C6 C1 C2 Ru1 53.3(2)
C7 C1 C2 Ru1 -126.5(2)
N3 Ru1 C2 C3 170.82(16)
N1 Ru1 C2 C3 -137.07(16)
C6 Ru1 C2 C3 103.44(18)
C1 Ru1 C2 C3 133.9(2)
C5 Ru1 C2 C3 65.41(17)
C4 Ru1 C2 C3 28.97(17)
Cl1 Ru1 C2 C3 -43.64(18)
C11 Ru1 C2 C3 -151.41(15)
N3 Ru1 C2 C1 36.9(2)
N1 Ru1 C2 C1 89.02(15)
C6 Ru1 C2 C1 -30.47(15)
C3 Ru1 C2 C1 -133.9(2)
C5 Ru1 C2 C1 -68.51(17)
C4 Ru1 C2 C1 -104.94(18)
Cl1 Ru1 C2 C1 -177.55(12)
C11 Ru1 C2 C1 74.68(18)
C1 C2 C3 C4 -1.2(4)
Ru1 C2 C3 C4 -54.4(2)
C1 C2 C3 Ru1 53.2(2)
C5 C4 C3 C2 0.3(4)
C10 C4 C3 C2 178.2(2)
Ru1 C4 C3 C2 53.6(2)
C5 C4 C3 Ru1 -53.4(2)
C10 C4 C3 Ru1 124.6(2)
N3 Ru1 C3 C2 -129.9(7)
N1 Ru1 C3 C2 54.57(19)
C6 Ru1 C3 C2 -66.34(17)
C1 Ru1 C3 C2 -28.68(16)
C5 Ru1 C3 C2 -103.67(18)
C4 Ru1 C3 C2 -132.9(2)
Cl1 Ru1 C3 C2 144.62(15)
C11 Ru1 C3 C2 64.8(3)
N3 Ru1 C3 C4 3.0(9)
N1 Ru1 C3 C4 -172.57(15)
C6 Ru1 C3 C4 66.52(17)
C2 Ru1 C3 C4 132.9(2)
C1 Ru1 C3 C4 104.18(18)
C5 Ru1 C3 C4 29.18(17)
Cl1 Ru1 C3 C4 -82.53(16)
C11 Ru1 C3 C4 -162.30(18)
C2 C1 C6 C5 2.5(4)
C7 C1 C6 C5 -177.8(2)
Ru1 C1 C6 C5 56.3(2)
C2 C1 C6 Ru1 -53.8(2)
C7 C1 C6 Ru1 126.0(2)
N3 Ru1 C6 C1 -118.51(16)
N1 Ru1 C6 C1 -57.15(18)
C2 Ru1 C6 C1 30.69(15)
C3 Ru1 C6 C1 67.42(16)
C5 Ru1 C6 C1 132.0(2)
C4 Ru1 C6 C1 104.61(17)
Cl1 Ru1 C6 C1 149.32(13)
C11 Ru1 C6 C1 -92.37(16)
N3 Ru1 C6 C5 109.49(17)
N1 Ru1 C6 C5 170.84(15)
C2 Ru1 C6 C5 -101.31(18)
C1 Ru1 C6 C5 -132.0(2)
C3 Ru1 C6 C5 -64.58(17)
C4 Ru1 C6 C5 -27.40(17)
Cl1 Ru1 C6 C5 17.3(3)
C11 Ru1 C6 C5 135.63(16)
C3 C4 C5 C6 2.0(4)
C10 C4 C5 C6 -175.9(3)
Ru1 C4 C5 C6 -51.0(2)
C3 C4 C5 Ru1 53.0(2)
C10 C4 C5 Ru1 -124.9(3)
C1 C6 C5 C4 -3.5(4)
Ru1 C6 C5 C4 52.6(2)
C1 C6 C5 Ru1 -56.1(2)
N3 Ru1 C5 C4 147.08(16)
N1 Ru1 C5 C4 -155.7(2)
C6 Ru1 C5 C4 -134.5(2)
C2 Ru1 C5 C4 -66.68(17)
C1 Ru1 C5 C4 -105.01(18)
C3 Ru1 C5 C4 -29.88(16)
Cl1 Ru1 C5 C4 55.06(17)
C11 Ru1 C5 C4 157.10(15)
N3 Ru1 C5 C6 -78.44(17)
N1 Ru1 C5 C6 -21.3(3)
C2 Ru1 C5 C6 67.80(17)
C1 Ru1 C5 C6 29.47(16)
C3 Ru1 C5 C6 104.60(18)
C4 Ru1 C5 C6 134.5(2)
Cl1 Ru1 C5 C6 -170.46(14)
C11 Ru1 C5 C6 -68.4(2)
